data_7227079
loop_
_publ_author_name
'D'Vries, Richard Fernando'
'G\'omez, Germ\'an'
'Lionello, Diego E.'
'Fuertes, Cecilia'
'Soler-Illia, Galo'
'Ellena, Javier A.'

_publ_section_title
;
 Luminescence, Chemical Sensing and Mechanical Properties of Crystalline
 Materials Based on Lanthanide-Sulfonate Coordination Polymers
;
_journal_name_full 'RSC Adv.'
_journal_paper_doi 10.1039/C6RA23516F
_journal_year 2016
_chemical_formula_moiety 'C22 H14 Eu N2 O8 S2, 3(H2 O)'
_chemical_formula_sum 'C22 H20 Eu N2 O11 S2'
_chemical_formula_weight 704.48
_space_group_crystal_system triclinic
_space_group_IT_number 2
_space_group_name_Hall '-P 1'
_space_group_name_H-M_alt 'P -1'
_symmetry_space_group_name_Hall '-P 1'
_symmetry_space_group_name_H-M 'P -1'
_atom_sites_solution_hydrogens mixed
_audit_creation_date 2015-10-15
_audit_creation_method
;
Olex2 1.2
(compiled 2015.09.30 svn.r3233 for OlexSys, GUI svn.r5103)
;
_audit_update_record
;
2016-05-03 deposited with the CCDC.
2016-11-10 downloaded from the CCDC.
;
_cell_angle_alpha 106.681(3)
_cell_angle_beta 110.149(3)
_cell_angle_gamma 99.171(3)
_cell_formula_units_Z 2
_cell_length_a 9.2352(6)
_cell_length_b 11.8774(7)
_cell_length_c 12.6755(8)
_cell_measurement_reflns_used 5482
_cell_measurement_temperature 298
_cell_measurement_theta_max 25.72
_cell_measurement_theta_min 2.38
_cell_volume 1197.69(14)
_computing_molecular_graphics 'Olex2 (Dolomanov et al., 2009)'
_computing_publication_material 'Olex2 (Dolomanov et al., 2009)'
_computing_structure_refinement 'ShelXL (Sheldrick, 2015)'
_diffrn_ambient_temperature 298
_diffrn_measured_fraction_theta_full 1.000
_diffrn_measured_fraction_theta_max 0.998
_diffrn_measurement_device_type 'Bruker APEX-II CCD'
_diffrn_measurement_method '\f and \w scans'
_diffrn_radiation_type MoK\a
_diffrn_radiation_wavelength 0.71073
_diffrn_reflns_av_R_equivalents 0.0586
_diffrn_reflns_av_unetI/netI 0.0518
_diffrn_reflns_Laue_measured_fraction_full 1.000
_diffrn_reflns_Laue_measured_fraction_max 0.998
_diffrn_reflns_limit_h_max 11
_diffrn_reflns_limit_h_min -11
_diffrn_reflns_limit_k_max 14
_diffrn_reflns_limit_k_min -14
_diffrn_reflns_limit_l_max 15
_diffrn_reflns_limit_l_min -15
_diffrn_reflns_number 21024
_diffrn_reflns_point_group_measured_fraction_full 1.000
_diffrn_reflns_point_group_measured_fraction_max 0.998
_diffrn_reflns_theta_full 25.242
_diffrn_reflns_theta_max 26.494
_diffrn_reflns_theta_min 1.841
_diffrn_standards_number 0
_exptl_absorpt_coefficient_mu 2.860
_exptl_absorpt_correction_T_max 0.7454
_exptl_absorpt_correction_T_min 0.6563
_exptl_absorpt_correction_type multi-scan
_exptl_absorpt_process_details
;
SADABS-2014/5 (Bruker,2014/5) was used for absorption correction.
wR2(int) was 0.0715 before and 0.0536 after correction.
The Ratio of minimum to maximum transmission is 0.8805.
The \l/2 correction factor is 0.00150.
;
_exptl_crystal_colour 'clear light yellow'
_exptl_crystal_colour_lustre clear
_exptl_crystal_colour_modifier light
_exptl_crystal_colour_primary yellow
_exptl_crystal_density_diffrn 1.953
_exptl_crystal_description plate
_exptl_crystal_F_000 698
_exptl_crystal_preparation Luminescent
_exptl_crystal_recrystallization_method Hydrothermal
_exptl_crystal_size_max 0.11
_exptl_crystal_size_mid 0.08
_exptl_crystal_size_min 0.06
_refine_diff_density_max 1.284
_refine_diff_density_min -1.475
_refine_diff_density_rms 0.142
_refine_ls_extinction_method none
_refine_ls_goodness_of_fit_ref 1.050
_refine_ls_hydrogen_treatment constr
_refine_ls_matrix_type full
_refine_ls_number_parameters 341
_refine_ls_number_reflns 4955
_refine_ls_number_restraints 0
_refine_ls_restrained_S_all 1.050
_refine_ls_R_factor_all 0.0541
_refine_ls_R_factor_gt 0.0354
_refine_ls_shift/su_max 0.000
_refine_ls_shift/su_mean 0.000
_refine_ls_structure_factor_coef Fsqd
_refine_ls_weighting_details 'w=1/[\s^2^(Fo^2^)+(0.0476P)^2^+0.4362P] where P=(Fo^2^+2Fc^2^)/3'
_refine_ls_weighting_scheme calc
_refine_ls_wR_factor_gt 0.0803
_refine_ls_wR_factor_ref 0.0894
_reflns_Friedel_coverage 0.000
_reflns_number_gt 4056
_reflns_number_total 4955
_reflns_threshold_expression 'I > 2\s(I)'
_cod_data_source_file c6ra23516f2.cif
_cod_data_source_block Phase1Eu
_cod_original_cell_volume 1197.69(13)
_cod_database_code 7227079
_shelx_space_group_comment
;
The symmetry employed for this shelxl refinement is uniquely defined
by the following loop, which should always be used as a source of
symmetry information in preference to the above space-group names.
They are only intended as comments.
;
_olex2_refinement_description
;
1. Fixed Uiso
 At 1.2 times of:
  All C(H) groups
 At 1.5 times of:
  All O(H,H) groups
2. Others
 Fixed Sof: O11(0.57469)
3.a Free rotating group:
 O9(H9A,H9B,O10,H10A,H10B,O11,H11A,H11B)
3.b Rotating group:
 O8(H8A,H8B)
3.c Aromatic/amide H refined with riding coordinates:
 C1(H1), C2(H2), C3(H3), C5(H5), C6(H6), C8(H8), C9(H9), C10(H10), C14(H14),
 C16(H16), C19(H19), C21(H21)
;
_shelx_shelxl_version_number 2014/7
_olex2_submission_special_instructions 'No special instructions were received'

loop_
_space_group_symop_operation_xyz
'x, y, z'
'-x, -y, -z'

loop_
_atom_site_label
_atom_site_type_symbol
_atom_site_fract_x
_atom_site_fract_y
_atom_site_fract_z
_atom_site_U_iso_or_equiv
_atom_site_adp_type
_atom_site_occupancy
_atom_site_site_symmetry_order
_atom_site_calc_flag
_atom_site_refinement_flags_posn
_atom_site_refinement_flags_occupancy
C1 C 0.7022(7) 0.0688(6) 0.9169(5) 0.0372(14) Uani 1 1 d . .
H1 H 0.7568 0.1432 0.9197 0.045 Uiso 1 1 calc R .
C2 C 0.7757(8) 0.0245(7) 1.0057(5) 0.0482(17) Uani 1 1 d . .
H2 H 0.8788 0.0675 1.0653 0.058 Uiso 1 1 calc R .
C3 C 0.6943(8) -0.0831(6) 1.0042(5) 0.0473(16) Uani 1 1 d . .
H3 H 0.7427 -0.1147 1.0621 0.057 Uiso 1 1 calc R .
C4 C 0.5397(7) -0.1449(5) 0.9166(5) 0.0352(13) Uani 1 1 d . .
C5 C 0.4439(9) -0.2552(6) 0.9131(6) 0.0483(17) Uani 1 1 d . .
H5 H 0.4867 -0.2880 0.9712 0.058 Uiso 1 1 calc R .
C6 C 0.2954(9) -0.3110(6) 0.8282(6) 0.0465(16) Uani 1 1 d . .
H6 H 0.2350 -0.3807 0.8298 0.056 Uiso 1 1 calc R .
C7 C 0.2259(7) -0.2667(5) 0.7345(5) 0.0348(13) Uani 1 1 d . .
C8 C 0.0739(7) -0.3267(5) 0.6397(6) 0.0431(15) Uani 1 1 d . .
H8 H 0.0107 -0.3978 0.6368 0.052 Uiso 1 1 calc R .
C9 C 0.0184(7) -0.2807(6) 0.5513(6) 0.0457(16) Uani 1 1 d . .
H9 H -0.0829 -0.3200 0.4880 0.055 Uiso 1 1 calc R .
C10 C 0.1155(7) -0.1738(5) 0.5570(5) 0.0352(13) Uani 1 1 d . .
H10 H 0.0762 -0.1434 0.4961 0.042 Uiso 1 1 calc R .
C11 C 0.3161(6) -0.1591(4) 0.7334(5) 0.0251(11) Uani 1 1 d . .
C12 C 0.4737(7) -0.0966(5) 0.8272(5) 0.0275(11) Uani 1 1 d . .
C13 C 0.3073(6) 0.1585(4) 0.3586(4) 0.0210(10) Uani 1 1 d . .
C14 C 0.2486(6) 0.2282(4) 0.2941(4) 0.0250(11) Uani 1 1 d . .
H14 H 0.1404 0.2038 0.2414 0.030 Uiso 1 1 calc R .
C15 C 0.3539(6) 0.3382(4) 0.3083(4) 0.0223(10) Uani 1 1 d . .
C16 C 0.3000(6) 0.4098(4) 0.2389(5) 0.0257(11) Uani 1 1 d . .
H16 H 0.1931 0.3867 0.1840 0.031 Uiso 1 1 calc R .
C17 C 0.4070(6) 0.5134(4) 0.2534(4) 0.0249(11) Uani 1 1 d . .
C18 C 0.5701(6) 0.5529(5) 0.3380(5) 0.0288(12) Uani 1 1 d . .
C19 C 0.6213(6) 0.4845(4) 0.4054(5) 0.0269(11) Uani 1 1 d . .
H19 H 0.7280 0.5099 0.4611 0.032 Uiso 1 1 calc R .
C20 C 0.5165(6) 0.3754(4) 0.3928(4) 0.0207(10) Uani 1 1 d . .
C21 C 0.5718(6) 0.3023(4) 0.4588(4) 0.0210(10) Uani 1 1 d . .
H21 H 0.6777 0.3286 0.5162 0.025 Uiso 1 1 calc R .
C22 C 0.4721(6) 0.1925(4) 0.4401(4) 0.0186(10) Uani 1 1 d . .
Eu1 Eu 0.45419(3) 0.06682(2) 0.64039(2) 0.02031(9) Uani 1 1 d . .
N1 N 0.5571(5) 0.0092(4) 0.8280(4) 0.0290(10) Uani 1 1 d . .
N2 N 0.2597(5) -0.1142(4) 0.6443(4) 0.0242(9) Uani 1 1 d . .
O1 O 0.2084(4) 0.0371(3) 0.4713(3) 0.0251(8) Uani 1 1 d . .
O2 O 0.2523(4) -0.0771(3) 0.2989(3) 0.0255(8) Uani 1 1 d . .
O3 O 0.0212(4) 0.0023(3) 0.2685(3) 0.0302(8) Uani 1 1 d . .
O4 O 0.4109(6) 0.5706(4) 0.0722(4) 0.0542(13) Uani 1 1 d . .
O5 O 0.4173(5) 0.7278(3) 0.2434(3) 0.0365(9) Uani 1 1 d . .
O6 O 0.1730(5) 0.5654(4) 0.1125(5) 0.0587(14) Uani 1 1 d . .
O7 O 0.5257(4) 0.1138(3) 0.4912(3) 0.0193(7) Uani 1 1 d . .
O8 O 0.2726(5) 0.1390(4) 0.7259(4) 0.0388(10) Uani 1 1 d . .
H8A H 0.1740 0.0999 0.6762 0.058 Uiso 1 1 d GR .
H8B H 0.2868 0.2162 0.7395 0.058 Uiso 1 1 d GR .
O9 O 0.9716(5) 0.7208(5) 0.0701(5) 0.0901(19) Uani 1 1 d . .
H9A H 1.0496 0.7669 0.1368 0.135 Uiso 1 1 d G .
H9B H 0.9911 0.6532 0.0433 0.135 Uiso 1 1 d G .
O10 O 0.7589(5) 0.6477(4) 0.1615(5) 0.087(2) Uani 1 1 d G .
H10A H 0.6598 0.6100 0.1178 0.131 Uiso 1 1 d G .
H10B H 0.8077 0.6532 0.1165 0.131 Uiso 1 1 d G .
O11 O 0.0313(8) 0.5802(9) 0.2949(8) 0.076(3) Uani 0.5747 1 d G P
H11A H 0.0655 0.6489 0.2908 0.114 Uiso 1 1 d G .
H11B H -0.0301 0.5285 0.2244 0.114 Uiso 1 1 d G .
S1 S 0.18598(14) 0.02071(11) 0.34650(11) 0.0212(3) Uani 1 1 d . .
S2 S 0.34493(16) 0.59860(11) 0.16077(12) 0.0287(3) Uani 1 1 d . .

loop_
_atom_site_aniso_label
_atom_site_aniso_U_11
_atom_site_aniso_U_22
_atom_site_aniso_U_33
_atom_site_aniso_U_23
_atom_site_aniso_U_13
_atom_site_aniso_U_12
C1 0.033(3) 0.051(4) 0.026(3) 0.015(3) 0.012(3) 0.006(3)
C2 0.043(4) 0.069(5) 0.023(3) 0.017(3) 0.004(3) 0.012(3)
C3 0.059(4) 0.061(4) 0.030(3) 0.029(3) 0.012(3) 0.026(4)
C4 0.051(4) 0.040(3) 0.027(3) 0.022(3) 0.018(3) 0.023(3)
C5 0.070(5) 0.047(4) 0.045(4) 0.033(3) 0.027(4) 0.024(4)
C6 0.068(5) 0.035(3) 0.055(4) 0.033(3) 0.033(4) 0.016(3)
C7 0.046(3) 0.030(3) 0.044(3) 0.023(3) 0.028(3) 0.012(3)
C8 0.044(4) 0.032(3) 0.064(4) 0.028(3) 0.030(3) 0.004(3)
C9 0.027(3) 0.048(4) 0.053(4) 0.021(3) 0.010(3) 0.000(3)
C10 0.033(3) 0.035(3) 0.044(3) 0.023(3) 0.016(3) 0.007(3)
C11 0.034(3) 0.025(3) 0.029(3) 0.016(2) 0.019(2) 0.015(2)
C12 0.038(3) 0.028(3) 0.025(3) 0.015(2) 0.017(2) 0.013(2)
C13 0.023(2) 0.021(2) 0.024(3) 0.013(2) 0.011(2) 0.006(2)
C14 0.023(3) 0.026(3) 0.024(3) 0.013(2) 0.005(2) 0.007(2)
C15 0.025(3) 0.018(2) 0.026(3) 0.012(2) 0.009(2) 0.005(2)
C16 0.029(3) 0.017(2) 0.027(3) 0.010(2) 0.007(2) 0.007(2)
C17 0.032(3) 0.017(2) 0.026(3) 0.011(2) 0.010(2) 0.006(2)
C18 0.031(3) 0.023(3) 0.032(3) 0.015(2) 0.011(2) 0.006(2)
C19 0.031(3) 0.017(2) 0.029(3) 0.013(2) 0.006(2) 0.004(2)
C20 0.028(3) 0.015(2) 0.021(2) 0.0081(19) 0.011(2) 0.006(2)
C21 0.023(2) 0.020(2) 0.021(2) 0.011(2) 0.006(2) 0.008(2)
C22 0.023(2) 0.017(2) 0.020(2) 0.0125(19) 0.008(2) 0.0067(19)
Eu1 0.02563(14) 0.01782(13) 0.01988(13) 0.01021(9) 0.00968(10) 0.00569(9)
N1 0.033(2) 0.031(2) 0.024(2) 0.0155(19) 0.009(2) 0.007(2)
N2 0.025(2) 0.027(2) 0.027(2) 0.0162(19) 0.0122(19) 0.0087(18)
O1 0.0242(18) 0.0295(19) 0.0260(19) 0.0169(16) 0.0106(15) 0.0063(15)
O2 0.0279(19) 0.0191(17) 0.0286(19) 0.0097(15) 0.0101(16) 0.0059(15)
O3 0.0207(18) 0.032(2) 0.032(2) 0.0156(17) 0.0031(16) 0.0021(15)
O4 0.105(4) 0.041(2) 0.039(3) 0.022(2) 0.044(3) 0.029(3)
O5 0.054(3) 0.0115(17) 0.037(2) 0.0084(16) 0.014(2) 0.0057(17)
O6 0.038(2) 0.050(3) 0.079(3) 0.048(3) -0.002(2) 0.004(2)
O7 0.0235(17) 0.0190(16) 0.0227(17) 0.0143(14) 0.0108(14) 0.0098(14)
O8 0.043(2) 0.033(2) 0.044(2) 0.0098(19) 0.025(2) 0.0103(18)
O9 0.080(4) 0.073(4) 0.087(4) 0.007(3) 0.019(4) 0.018(3)
O10 0.077(4) 0.047(3) 0.108(5) -0.007(3) 0.038(4) 0.009(3)
O11 0.071(7) 0.093(7) 0.059(6) 0.034(6) 0.023(5) 0.007(6)
S1 0.0205(6) 0.0205(6) 0.0235(6) 0.0124(5) 0.0076(5) 0.0036(5)
S2 0.0375(8) 0.0178(6) 0.0277(7) 0.0126(5) 0.0079(6) 0.0044(5)

loop_
_atom_type_symbol
_atom_type_description
_atom_type_scat_dispersion_real
_atom_type_scat_dispersion_imag
_atom_type_scat_source
C C 0.0033 0.0016 'International Tables Vol C Tables 4.2.6.8 and 6.1.1.4'
H H 0.0000 0.0000 'International Tables Vol C Tables 4.2.6.8 and 6.1.1.4'
Eu Eu -0.1578 3.6682 'International Tables Vol C Tables 4.2.6.8 and 6.1.1.4'
N N 0.0061 0.0033 'International Tables Vol C Tables 4.2.6.8 and 6.1.1.4'
O O 0.0106 0.0060 'International Tables Vol C Tables 4.2.6.8 and 6.1.1.4'
S S 0.1246 0.1234 'International Tables Vol C Tables 4.2.6.8 and 6.1.1.4'

loop_
_geom_angle_atom_site_label_1
_geom_angle_atom_site_label_2
_geom_angle_atom_site_label_3
_geom_angle
_geom_angle_site_symmetry_1
_geom_angle_site_symmetry_3
C2 C1 H1 118.6 . .
N1 C1 H1 118.6 . .
N1 C1 C2 122.8(6) . .
C1 C2 H2 120.5 . .
C3 C2 C1 119.0(6) . .
C3 C2 H2 120.5 . .
C2 C3 H3 120.0 . .
C2 C3 C4 120.0(6) . .
C4 C3 H3 120.0 . .
C3 C4 C5 123.1(5) . .
C3 C4 C12 118.0(5) . .
C12 C4 C5 118.9(6) . .
C4 C5 H5 119.4 . .
C6 C5 C4 121.2(6) . .
C6 C5 H5 119.4 . .
C5 C6 H6 119.2 . .
C5 C6 C7 121.6(6) . .
C7 C6 H6 119.2 . .
C8 C7 C6 123.3(5) . .
C8 C7 C11 117.3(5) . .
C11 C7 C6 119.4(6) . .
C7 C8 H8 120.1 . .
C9 C8 C7 119.8(5) . .
C9 C8 H8 120.1 . .
C8 C9 H9 120.4 . .
C8 C9 C10 119.3(6) . .
C10 C9 H9 120.4 . .
C9 C10 H10 118.4 . .
N2 C10 C9 123.2(5) . .
N2 C10 H10 118.4 . .
C7 C11 C12 119.0(5) . .
N2 C11 C7 122.5(5) . .
N2 C11 C12 118.4(4) . .
C4 C12 C11 119.9(5) . .
N1 C12 C4 121.4(5) . .
N1 C12 C11 118.7(4) . .
C14 C13 C22 121.9(4) . .
C14 C13 S1 122.8(4) . .
C22 C13 S1 115.3(3) . .
C13 C14 H14 120.2 . .
C13 C14 C15 119.6(4) . .
C15 C14 H14 120.2 . .
C16 C15 C14 121.5(4) . .
C16 C15 C20 119.7(4) . .
C20 C15 C14 118.8(4) . .
C15 C16 H16 120.3 . .
C17 C16 C15 119.4(5) . .
C17 C16 H16 120.3 . .
C16 C17 C18 121.9(5) . .
C16 C17 S2 120.0(4) . .
C18 C17 S2 118.0(4) . .
C19 C18 C17 118.6(5) . .
C18 C19 H19 119.0 . .
C18 C19 C20 121.9(5) . .
C20 C19 H19 119.0 . .
C15 C20 C19 118.5(4) . .
C21 C20 C15 119.8(4) . .
C21 C20 C19 121.6(4) . .
C20 C21 H21 119.4 . .
C22 C21 C20 121.2(4) . .
C22 C21 H21 119.4 . .
C13 C22 Eu1 99.7(3) . 2_656
C21 C22 C13 118.4(4) . .
C21 C22 Eu1 123.8(3) . 2_656
O7 C22 C13 118.9(4) . .
O7 C22 C21 122.7(4) . .
O7 C22 Eu1 41.94(19) . 2_656
C22 Eu1 Eu1 54.88(8) 2_656 2_656
C22 Eu1 S1 94.10(8) 2_656 .
N1 Eu1 C22 72.03(13) . 2_656
N1 Eu1 Eu1 122.53(10) . 2_656
N1 Eu1 N2 63.83(13) . .
N1 Eu1 S1 154.18(10) . .
N2 Eu1 C22 65.41(12) . 2_656
N2 Eu1 Eu1 106.30(9) . 2_656
N2 Eu1 S1 90.74(9) . .
O1 Eu1 C22 102.20(12) . 2_656
O1 Eu1 Eu1 76.19(8) . 2_656
O1 Eu1 N1 140.99(13) . .
O1 Eu1 N2 78.52(12) . .
O1 Eu1 O2 143.48(11) . 2_656
O1 Eu1 O8 73.72(13) . .
O1 Eu1 S1 19.35(8) . .
O2 Eu1 C22 64.51(11) 2_656 2_656
O2 Eu1 Eu1 68.45(8) 2_656 2_656
O2 Eu1 N1 70.23(13) 2_656 .
O2 Eu1 N2 119.54(12) 2_656 .
O2 Eu1 S1 124.15(8) 2_656 .
O5 Eu1 C22 141.37(13) 2_666 2_656
O5 Eu1 Eu1 116.04(10) 2_666 2_656
O5 Eu1 N1 91.06(14) 2_666 .
O5 Eu1 N2 137.64(14) 2_666 .
O5 Eu1 O1 111.96(12) 2_666 .
O5 Eu1 O2 77.19(13) 2_666 2_656
O5 Eu1 O7 84.54(12) 2_666 .
O5 Eu1 O7 144.14(13) 2_666 2_656
O5 Eu1 O8 74.78(14) 2_666 .
O5 Eu1 S1 112.26(10) 2_666 .
O7 Eu1 C22 22.15(11) 2_656 2_656
O7 Eu1 C22 89.32(11) . 2_656
O7 Eu1 Eu1 35.33(7) . 2_656
O7 Eu1 Eu1 35.21(7) 2_656 2_656
O7 Eu1 N1 94.19(12) 2_656 .
O7 Eu1 N1 143.73(13) . .
O7 Eu1 N2 74.95(12) 2_656 .
O7 Eu1 N2 136.01(12) . .
O7 Eu1 O1 72.24(11) . .
O7 Eu1 O1 85.12(11) 2_656 .
O7 Eu1 O2 71.40(11) 2_656 2_656
O7 Eu1 O2 73.70(11) . 2_656
O7 Eu1 O7 70.54(12) . 2_656
O7 Eu1 O8 129.36(12) . .
O7 Eu1 O8 141.07(12) 2_656 .
O7 Eu1 S1 73.68(8) 2_656 .
O7 Eu1 S1 54.05(8) . .
O8 Eu1 C22 134.14(13) . 2_656
O8 Eu1 Eu1 149.87(10) . 2_656
O8 Eu1 N1 83.28(14) . .
O8 Eu1 N2 69.11(13) . .
O8 Eu1 O2 140.71(13) . 2_656
O8 Eu1 S1 92.02(10) . .
S1 Eu1 Eu1 57.90(2) . 2_656
C1 N1 C12 118.7(5) . .
C1 N1 Eu1 121.3(4) . .
C12 N1 Eu1 119.0(3) . .
C10 N2 C11 118.0(4) . .
C10 N2 Eu1 123.1(3) . .
C11 N2 Eu1 118.5(3) . .
S1 O1 Eu1 127.75(19) . .
S1 O2 Eu1 126.77(19) . 2_656
S2 O5 Eu1 173.6(3) . 2_666
C22 O7 Eu1 115.9(3) . 2_656
C22 O7 Eu1 124.2(3) . .
Eu1 O7 Eu1 109.46(12) . 2_656
Eu1 O8 H8A 110.2 . .
Eu1 O8 H8B 109.7 . .
H8A O8 H8B 108.8 . .
H9A O9 H9B 109.5 . .
H10A O10 H10B 109.5 . .
H11A O11 H11B 109.5 . .
C13 S1 Eu1 88.55(16) . .
O1 S1 C13 104.9(2) . .
O1 S1 Eu1 32.90(13) . .
O2 S1 C13 106.2(2) . .
O2 S1 Eu1 88.83(14) . .
O2 S1 O1 110.6(2) . .
O3 S1 C13 109.4(2) . .
O3 S1 Eu1 145.41(16) . .
O3 S1 O1 112.5(2) . .
O3 S1 O2 112.7(2) . .
O4 S2 C17 107.0(2) . .
O4 S2 O5 111.0(3) . .
O5 S2 C17 104.7(2) . .
O6 S2 C17 106.8(2) . .
O6 S2 O4 115.0(3) . .
O6 S2 O5 111.6(3) . .

loop_
_geom_bond_atom_site_label_1
_geom_bond_atom_site_label_2
_geom_bond_distance
_geom_bond_site_symmetry_2
C1 H1 0.9300 .
C1 C2 1.390(8) .
C1 N1 1.328(7) .
C2 H2 0.9300 .
C2 C3 1.367(9) .
C3 H3 0.9300 .
C3 C4 1.384(8) .
C4 C5 1.439(8) .
C4 C12 1.413(7) .
C5 H5 0.9300 .
C5 C6 1.327(9) .
C6 H6 0.9300 .
C6 C7 1.429(8) .
C7 C8 1.397(8) .
C7 C11 1.416(7) .
C8 H8 0.9300 .
C8 C9 1.364(9) .
C9 H9 0.9300 .
C9 C10 1.401(8) .
C10 H10 0.9300 .
C10 N2 1.317(7) .
C11 C12 1.428(7) .
C11 N2 1.364(6) .
C12 N1 1.360(6) .
C13 C14 1.369(6) .
C13 C22 1.424(6) .
C13 S1 1.764(5) .
C14 H14 0.9300 .
C14 C15 1.424(6) .
C15 C16 1.416(6) .
C15 C20 1.416(7) .
C16 H16 0.9300 .
C16 C17 1.372(7) .
C17 C18 1.419(7) .
C17 S2 1.770(5) .
C18 C19 1.362(7) .
C19 H19 0.9300 .
C19 C20 1.420(6) .
C20 C21 1.407(6) .
C21 H21 0.9300 .
C21 C22 1.375(6) .
C22 Eu1 3.214(5) 2_656
C22 O7 1.347(5) .
Eu1 C22 3.214(5) 2_656
Eu1 Eu1 3.8938(5) 2_656
Eu1 N1 2.572(4) .
Eu1 N2 2.596(4) .
Eu1 O1 2.414(3) .
Eu1 O2 2.522(3) 2_656
Eu1 O5 2.310(3) 2_666
Eu1 O7 2.381(3) .
Eu1 O7 2.388(3) 2_656
Eu1 O8 2.429(4) .
Eu1 S1 3.5146(12) .
O1 S1 1.473(3) .
O2 Eu1 2.522(3) 2_656
O2 S1 1.472(3) .
O3 S1 1.441(3) .
O4 S2 1.437(4) .
O5 Eu1 2.310(3) 2_666
O5 S2 1.473(4) .
O6 S2 1.430(4) .
O7 Eu1 2.388(3) 2_656
O8 H8A 0.8627 .
O8 H8B 0.8625 .
O9 H9A 0.8497 .
O9 H9B 0.8504 .
O10 H10A 0.8501 .
O10 H10B 0.8500 .
O11 H11A 0.8500 .
O11 H11B 0.8498 .

loop_
_geom_torsion_atom_site_label_1
_geom_torsion_atom_site_label_2
_geom_torsion_atom_site_label_3
_geom_torsion_atom_site_label_4
_geom_torsion
_geom_torsion_site_symmetry_1
_geom_torsion_site_symmetry_4
C1 C2 C3 C4 -1.3(10) . .
C2 C1 N1 C12 3.3(9) . .
C2 C1 N1 Eu1 -165.5(5) . .
C2 C3 C4 C5 -176.8(6) . .
C2 C3 C4 C12 2.9(9) . .
C3 C4 C5 C6 179.2(6) . .
C3 C4 C12 C11 178.5(5) . .
C3 C4 C12 N1 -1.6(8) . .
C4 C5 C6 C7 2.1(10) . .
C4 C12 N1 C1 -1.5(8) . .
C4 C12 N1 Eu1 167.6(4) . .
C5 C4 C12 C11 -1.7(8) . .
C5 C4 C12 N1 178.2(5) . .
C5 C6 C7 C8 176.1(6) . .
C5 C6 C7 C11 -1.4(9) . .
C6 C7 C8 C9 -177.7(6) . .
C6 C7 C11 C12 -0.8(8) . .
C6 C7 C11 N2 177.5(5) . .
C7 C8 C9 C10 0.2(10) . .
C7 C11 C12 C4 2.4(8) . .
C7 C11 C12 N1 -177.6(5) . .
C7 C11 N2 C10 0.3(7) . .
C7 C11 N2 Eu1 -172.1(4) . .
C8 C7 C11 C12 -178.5(5) . .
C8 C7 C11 N2 -0.2(8) . .
C8 C9 C10 N2 0.0(10) . .
C9 C10 N2 C11 -0.2(8) . .
C9 C10 N2 Eu1 171.8(5) . .
C11 C7 C8 C9 -0.1(9) . .
C11 C12 N1 C1 178.5(5) . .
C11 C12 N1 Eu1 -12.5(6) . .
C12 C4 C5 C6 -0.5(9) . .
C12 C11 N2 C10 178.7(5) . .
C12 C11 N2 Eu1 6.3(6) . .
C13 C14 C15 C16 176.8(5) . .
C13 C14 C15 C20 -2.5(7) . .
C13 C22 O7 Eu1 70.9(5) . 2_656
C13 C22 O7 Eu1 -70.2(5) . .
C14 C13 C22 C21 3.8(7) . .
C14 C13 C22 Eu1 -133.4(4) . 2_656
C14 C13 C22 O7 -173.2(4) . .
C14 C13 S1 Eu1 -154.3(4) . .
C14 C13 S1 O1 -125.5(4) . .
C14 C13 S1 O2 117.3(4) . .
C14 C13 S1 O3 -4.5(5) . .
C14 C15 C16 C17 -178.3(5) . .
C14 C15 C20 C19 179.3(5) . .
C14 C15 C20 C21 1.5(7) . .
C15 C16 C17 C18 -1.4(8) . .
C15 C16 C17 S2 176.0(4) . .
C15 C20 C21 C22 2.2(7) . .
C16 C15 C20 C19 0.0(7) . .
C16 C15 C20 C21 -177.8(4) . .
C16 C17 C18 C19 0.8(8) . .
C16 C17 S2 O4 -103.8(5) . .
C16 C17 S2 O5 138.3(4) . .
C16 C17 S2 O6 19.8(5) . .
C17 C18 C19 C20 0.1(8) . .
C18 C17 S2 O4 73.7(5) . .
C18 C17 S2 O5 -44.2(5) . .
C18 C17 S2 O6 -162.7(4) . .
C18 C19 C20 C15 -0.5(7) . .
C18 C19 C20 C21 177.2(5) . .
C19 C20 C21 C22 -175.5(5) . .
C20 C15 C16 C17 0.9(7) . .
C20 C21 C22 C13 -4.8(7) . .
C20 C21 C22 Eu1 121.5(4) . 2_656
C20 C21 C22 O7 172.1(4) . .
C21 C22 O7 Eu1 112.9(4) . .
C21 C22 O7 Eu1 -106.0(4) . 2_656
C22 C13 C14 C15 -0.2(7) . .
C22 C13 S1 Eu1 26.1(3) . .
C22 C13 S1 O1 54.9(4) . .
C22 C13 S1 O2 -62.3(4) . .
C22 C13 S1 O3 175.9(3) . .
Eu1 C22 O7 Eu1 -141.1(4) 2_656 .
Eu1 O1 S1 C13 -62.6(3) . .
Eu1 O1 S1 O2 51.6(3) . .
Eu1 O1 S1 O3 178.6(2) . .
Eu1 O2 S1 C13 41.4(3) 2_656 .
Eu1 O2 S1 Eu1 -46.7(2) 2_656 .
Eu1 O2 S1 O1 -71.9(3) 2_656 .
Eu1 O2 S1 O3 161.2(2) 2_656 .
N1 C1 C2 C3 -1.9(10) . .
N2 C11 C12 C4 -176.1(5) . .
N2 C11 C12 N1 4.0(7) . .
S1 C13 C14 C15 -179.8(4) . .
S1 C13 C22 C21 -176.6(4) . .
S1 C13 C22 Eu1 46.2(3) . 2_656
S1 C13 C22 O7 6.4(6) . .
S2 C17 C18 C19 -176.6(4) . .
